data_4349577
loop_
_publ_author_name
'Zhu, Yuan-Yuan'
'Li, Hong-Qing'
'Ding, Zhong-Yu'
'L\"u, Xiao-Jin'
'Zhao, Liang'
'Meng, Yin-Shan'
'Liu, Tao'
'Gao, Song'

_publ_section_title
;
 Spin transitions in a series of [Fe(pybox)2]2+ complexes modulated by
 ligand structures, counter anions, and solvents
;
_journal_issue 12
_journal_name_full 'Inorganic Chemistry Frontiers'
_journal_page_first 1624
_journal_paper_doi 10.1039/C6QI00417B
_journal_volume 3
_journal_year 2016
_chemical_compound_source none
_chemical_formula_moiety '2(C30 H38 Fe N6 O4), 4(B F4)'
_chemical_formula_sum 'C60 H76 B4 F16 Fe2 N12 O8'
_chemical_formula_weight 1552.26
_chemical_name_common 1(BF4)
_chemical_name_systematic 1(BF4)-LP
_chemical_properties_physical ', Moisture-sensitive'
_space_group_crystal_system monoclinic
_space_group_IT_number 14
_space_group_name_Hall '-P 2ybc'
_space_group_name_H-M_alt 'P 1 21/c 1'
_atom_sites_solution_hydrogens geom
_atom_sites_solution_primary direct
_audit_creation_date 2016-09-23
_audit_creation_method
;
Olex2 1.2
(compiled 2016.09.09 svn.r3337 for OlexSys, GUI svn.r5227)
;
_audit_update_record
;
2016-09-28 deposited with the CCDC.
2016-10-28 downloaded from the CCDC.
;
_cell_angle_alpha 90
_cell_angle_beta 92.184(4)
_cell_angle_gamma 90
_cell_formula_units_Z 4
_cell_length_a 13.6930(5)
_cell_length_b 19.5154(7)
_cell_length_c 24.9934(11)
_cell_measurement_reflns_used 16106
_cell_measurement_temperature 120(2)
_cell_measurement_theta_max 74.1620
_cell_measurement_theta_min 2.8490
_cell_volume 6674.0(5)
_computing_cell_refinement 'CrysAlisPro 1.171.38.40t (Rigaku OD, 2015)'
_computing_data_collection 'CrysAlisPro 1.171.38.40t (Rigaku OD, 2015)'
_computing_data_reduction 'CrysAlisPro 1.171.38.40t (Rigaku OD, 2015)'
_computing_molecular_graphics 'Olex2 (Dolomanov et al., 2009)'
_computing_publication_material 'Olex2 (Dolomanov et al., 2009)'
_computing_structure_refinement 'XL (Sheldrick, 2008)'
_computing_structure_solution 'ShelXT (Sheldrick, 2015)'
_diffrn_ambient_temperature 120(2)
_diffrn_measured_fraction_theta_full 0.967
_diffrn_measured_fraction_theta_max 0.920
_diffrn_measurement_device_type 'multiwire proportional'
_diffrn_measurement_method 'phi and omega scans'
_diffrn_radiation_type CuK\a
_diffrn_radiation_wavelength 1.54178
_diffrn_reflns_av_R_equivalents 0.0753
_diffrn_reflns_av_unetI/netI 0.0462
_diffrn_reflns_Laue_measured_fraction_full 0.967
_diffrn_reflns_Laue_measured_fraction_max 0.920
_diffrn_reflns_limit_h_max 16
_diffrn_reflns_limit_h_min -16
_diffrn_reflns_limit_k_max 24
_diffrn_reflns_limit_k_min -22
_diffrn_reflns_limit_l_max 31
_diffrn_reflns_limit_l_min 0
_diffrn_reflns_number 13091
_diffrn_reflns_point_group_measured_fraction_full 0.967
_diffrn_reflns_point_group_measured_fraction_max 0.920
_diffrn_reflns_theta_full 67.679
_diffrn_reflns_theta_max 77.921
_diffrn_reflns_theta_min 2.873
_diffrn_source 'fine-focus sealed X-ray tube'
_exptl_absorpt_coefficient_mu 4.440
_exptl_absorpt_correction_T_max 1.00000
_exptl_absorpt_correction_T_min 0.36980
_exptl_absorpt_correction_type multi-scan
_exptl_absorpt_process_details 'Higashi, T. (1995).'
_exptl_crystal_colour 'dark red'
_exptl_crystal_density_diffrn 1.545
_exptl_crystal_description block
_exptl_crystal_F_000 3200
_exptl_crystal_preparation ', Magnetic properties'
_exptl_crystal_recrystallization_method 'Re-crystallisation from solvent: methanol'
_exptl_crystal_size_max 0.38
_exptl_crystal_size_mid 0.35
_exptl_crystal_size_min 0.33
_refine_diff_density_max 3.074
_refine_diff_density_min -1.096
_refine_diff_density_rms 0.198
_refine_ls_extinction_method none
_refine_ls_goodness_of_fit_ref 1.086
_refine_ls_hydrogen_treatment constr
_refine_ls_matrix_type full
_refine_ls_number_parameters 955
_refine_ls_number_reflns 13091
_refine_ls_number_restraints 94
_refine_ls_restrained_S_all 1.158
_refine_ls_R_factor_all 0.1298
_refine_ls_R_factor_gt 0.1187
_refine_ls_shift/su_max 0.000
_refine_ls_shift/su_mean 0.000
_refine_ls_structure_factor_coef Fsqd
_refine_ls_weighting_details 'w=1/[\s^2^(Fo^2^)+(0.1426P)^2^+57.9062P] where P=(Fo^2^+2Fc^2^)/3'
_refine_ls_weighting_scheme calc
_refine_ls_wR_factor_gt 0.3433
_refine_ls_wR_factor_ref 0.3517
_reflns_Friedel_coverage 0.000
_reflns_number_gt 10986
_reflns_number_total 13091
_reflns_threshold_expression 'I > 2\s(I)'
_cod_data_source_file c6qi00417b2.cif
_cod_data_source_block 2
_cod_depositor_comments
;
The following automatic conversions were performed:

data item '_exptl_absorpt_correction_type' value 'Multi-scan' was
changed to 'multi-scan' in accordance with the
/home/saulius/struct/COD-crude-data/automatic-downloads/DataCite-retrospective/RSC/depositions/lib/dictionaries/cif_core.dic
dictionary named 'cif_core.dic' version 2.4.2 last updated on
2011-04-26.

Automatic conversion script
Id: cif_fix_values 6909 2019-04-08 15:41:33Z antanas 
;
_cod_database_code 4349577
_shelx_space_group_comment
;
The symmetry employed for this shelxl refinement is uniquely defined
by the following loop, which should always be used as a source of
symmetry information in preference to the above space-group names.
They are only intended as comments.
;
_shelx_estimated_absorpt_t_max 1.767
_shelx_estimated_absorpt_t_min 0.546
_exptl_absorpt_special_details SADABS
_olex2_refinement_description
;
1. Twinned data refinement
 Scales: 0.540(5) 0.460(5)
2. Fixed Uiso
 At 1.2 times of:
  All C(H) groups, All C(H,H) groups
 At 1.5 times of:
  All C(H,H,H) groups
3. Restrained distances
 B4-F13 \\sim B4-F14 \\sim B4-F15A \\sim B4-F15B \\sim B4-F16A \\sim B4-F16B
 with sigma of 0.01
 F13-F14 \\sim F13-F15A \\sim F13-F16A \\sim F14-F15A \\sim F14-F16A \\sim
F15A-F16A
 with sigma of 0.02
 F13-F14 \\sim F13-F15B \\sim F13-F16B \\sim F14-F15B \\sim F14-F16B \\sim
F15B-F16B
 with sigma of 0.02
4. Uiso/Uaniso restraints and constraints
Uanis(F15A) \\sim Ueq, Uanis(F15B) \\sim Ueq, Uanis(F16A) \\sim Ueq,
Uanis(F16B) \\sim Ueq: with sigma of 0.01 and sigma for terminal atoms of 0.02
5. Others
 Sof(F15B)=Sof(F16B)=1-FVAR(1)
 Sof(F15A)=Sof(F16A)=FVAR(1)
6.a Secondary CH2 refined with riding coordinates:
 C4(H4A,H4B), C12(H12A,H12B), C19(H19A,H19B), C27(H27A,H27B), C34(H34A,H34B),
 C42(H42A,H42B), C49(H49A,H49B), C57(H57A,H57B)
6.b Aromatic/amide H refined with riding coordinates:
 C7(H7), C8(H8), C9(H9), C22(H22), C23(H23), C24(H24), C37(H37), C38(H38),
 C39(H39), C52(H52), C53(H53), C54(H54)
6.c Idealised Me refined as rotating group:
 C1(H1A,H1B,H1C), C3(H3A,H3B,H3C), C14(H14A,H14B,H14C), C15(H15A,H15B,H15C),
 C16(H16A,H16B,H16C), C17(H17A,H17B,H17C), C29(H29A,H29B,H29C), C30(H30A,H30B,
 H30C), C31(H31A,H31B,H31C), C32(H32A,H32B,H32C), C44(H44A,H44B,H44C), C45(H45A,
 H45B,H45C), C46(H46A,H46B,H46C), C48(H48A,H48B,H48C), C59(H59A,H59B,H59C),
 C60(H60A,H60B,H60C)
;
_shelx_shelxl_version_number 2014/7
_olex2_submission_special_instructions 'No special instructions were received'

loop_
_space_group_symop_operation_xyz
'x, y, z'
'-x, y+1/2, -z+1/2'
'-x, -y, -z'
'x, -y-1/2, z-1/2'

loop_
_atom_site_label
_atom_site_type_symbol
_atom_site_fract_x
_atom_site_fract_y
_atom_site_fract_z
_atom_site_U_iso_or_equiv
_atom_site_adp_type
_atom_site_occupancy
_atom_site_site_symmetry_order
_atom_site_calc_flag
_atom_site_refinement_flags_posn
_atom_site_refinement_flags_adp
_atom_site_refinement_flags_occupancy
_atom_site_disorder_assembly
_atom_site_disorder_group
Fe1 Fe 0.40011(9) 0.80132(6) 0.61772(5) 0.0239(3) Uani 1 1 d . . . . .
O1 O 0.3386(4) 0.6145(3) 0.6965(2) 0.0304(13) Uani 1 1 d . . . . .
O2 O 0.3233(4) 0.7797(3) 0.4512(2) 0.0269(12) Uani 1 1 d . . . . .
O3 O 0.7058(4) 0.8419(3) 0.6140(3) 0.0369(15) Uani 1 1 d . . . . .
O4 O 0.2809(4) 0.9809(3) 0.6837(2) 0.0316(13) Uani 1 1 d . . . . .
N1 N 0.3192(5) 0.7168(3) 0.6556(3) 0.0249(14) Uani 1 1 d . . . . .
N2 N 0.5090(5) 0.7351(3) 0.6502(3) 0.0254(14) Uani 1 1 d . . . . .
N3 N 0.5440(5) 0.8499(3) 0.5986(3) 0.0251(14) Uani 1 1 d . . . . .
N4 N 0.3600(5) 0.8804(3) 0.6756(3) 0.0264(14) Uani 1 1 d . . . . .
N5 N 0.3057(5) 0.8688(3) 0.5734(3) 0.0229(13) Uani 1 1 d . . . . .
N6 N 0.3900(5) 0.7609(4) 0.5340(3) 0.0259(14) Uani 1 1 d . . . . .
C1 C 0.3637(7) 0.6376(4) 0.5170(4) 0.0327(19) Uani 1 1 d . . . . .
H1A H 0.3764 0.6273 0.5542 0.049 Uiso 1 1 calc GR . . . .
H1B H 0.3825 0.5993 0.4956 0.049 Uiso 1 1 calc GR . . . .
H1C H 0.2952 0.6465 0.5108 0.049 Uiso 1 1 calc GR . . . .
C2 C 0.4227(6) 0.7011(4) 0.5016(4) 0.0289(18) Uani 1 1 d . . . . .
C3 C 0.5311(6) 0.6885(5) 0.5107(4) 0.034(2) Uani 1 1 d . . . . .
H3A H 0.5658 0.7309 0.5071 0.051 Uiso 1 1 calc GR . . . .
H3B H 0.5529 0.6563 0.4847 0.051 Uiso 1 1 calc GR . . . .
H3C H 0.5433 0.6704 0.5460 0.051 Uiso 1 1 calc GR . . . .
C4 C 0.3953(6) 0.7242(5) 0.4444(3) 0.0297(18) Uani 1 1 d . . . . .
H4A H 0.4523 0.7410 0.4266 0.036 Uiso 1 1 calc R . . . .
H4B H 0.3668 0.6867 0.4237 0.036 Uiso 1 1 calc R . . . .
C5 C 0.3345(5) 0.7967(4) 0.5020(3) 0.0248(16) Uani 1 1 d . . . . .
C6 C 0.2892(6) 0.8607(4) 0.5214(3) 0.0235(16) Uani 1 1 d . . . . .
C7 C 0.2354(6) 0.9072(4) 0.4905(4) 0.0299(18) Uani 1 1 d . . . . .
H7 H 0.2260 0.9012 0.4538 0.036 Uiso 1 1 calc R . . . .
C8 C 0.1960(6) 0.9630(4) 0.5165(4) 0.0291(18) Uani 1 1 d . . . . .
H8 H 0.1577 0.9944 0.4972 0.035 Uiso 1 1 calc R . . . .
C9 C 0.2131(6) 0.9722(4) 0.5705(3) 0.0273(17) Uani 1 1 d . . . . .
H9 H 0.1867 1.0095 0.5880 0.033 Uiso 1 1 calc R . . . .
C10 C 0.2714(6) 0.9239(4) 0.5987(3) 0.0234(16) Uani 1 1 d . . . . .
C11 C 0.3035(6) 0.9264(4) 0.6546(3) 0.0249(16) Uani 1 1 d . . . . .
C12 C 0.3279(8) 0.9697(5) 0.7361(4) 0.036(2) Uani 1 1 d . . . . .
H12A H 0.2796 0.9667 0.7634 0.043 Uiso 1 1 calc R . . . .
H12B H 0.3726 1.0068 0.7452 0.043 Uiso 1 1 calc R . . . .
C13 C 0.3843(6) 0.9008(4) 0.7316(3) 0.0281(17) Uani 1 1 d . . . . .
C14 C 0.4951(7) 0.9103(6) 0.7395(4) 0.042(2) Uani 1 1 d . . . . .
H14A H 0.5171 0.9442 0.7149 0.063 Uiso 1 1 calc GR . . . .
H14B H 0.5274 0.8676 0.7331 0.063 Uiso 1 1 calc GR . . . .
H14C H 0.5102 0.9250 0.7756 0.063 Uiso 1 1 calc GR . . . .
C15 C 0.3461(9) 0.8486(5) 0.7701(4) 0.046(2) Uani 1 1 d . . . . .
H15A H 0.2760 0.8475 0.7671 0.068 Uiso 1 1 calc GR . . . .
H15B H 0.3664 0.8609 0.8061 0.068 Uiso 1 1 calc GR . . . .
H15C H 0.3716 0.8042 0.7618 0.068 Uiso 1 1 calc GR . . . .
C16 C 0.1545(7) 0.7465(5) 0.6861(4) 0.040(2) Uani 1 1 d . . . . .
H16A H 0.1812 0.7594 0.7208 0.060 Uiso 1 1 calc GR . . . .
H16B H 0.0894 0.7293 0.6896 0.060 Uiso 1 1 calc GR . . . .
H16C H 0.1528 0.7858 0.6630 0.060 Uiso 1 1 calc GR . . . .
C17 C 0.1746(6) 0.6665(5) 0.6093(4) 0.037(2) Uani 1 1 d . . . . .
H17A H 0.1709 0.7039 0.5844 0.055 Uiso 1 1 calc GR . . . .
H17B H 0.1103 0.6485 0.6141 0.055 Uiso 1 1 calc GR . . . .
H17C H 0.2156 0.6312 0.5957 0.055 Uiso 1 1 calc GR . . . .
C18 C 0.2174(6) 0.6917(4) 0.6627(3) 0.0281(17) Uani 1 1 d . . . . .
C19 C 0.2363(6) 0.6309(5) 0.7016(4) 0.0335(19) Uani 1 1 d . . . . .
H19A H 0.2232 0.6440 0.7380 0.040 Uiso 1 1 calc R . . . .
H19B H 0.1954 0.5921 0.6915 0.040 Uiso 1 1 calc R . . . .
C20 C 0.3777(6) 0.6707(4) 0.6744(3) 0.0238(16) Uani 1 1 d . . . . .
C21 C 0.4845(6) 0.6765(4) 0.6728(3) 0.0230(15) Uani 1 1 d . . . . .
C22 C 0.5519(6) 0.6283(4) 0.6899(4) 0.0299(18) Uani 1 1 d . . . . .
H22 H 0.5324 0.5878 0.7059 0.036 Uiso 1 1 calc R . . . .
C23 C 0.6497(6) 0.6418(4) 0.6824(4) 0.0305(18) Uani 1 1 d . . . . .
H23 H 0.6970 0.6098 0.6926 0.037 Uiso 1 1 calc R . . . .
C24 C 0.6771(6) 0.7036(4) 0.6595(4) 0.0293(18) Uani 1 1 d . . . . .
H24 H 0.7424 0.7138 0.6545 0.035 Uiso 1 1 calc R . . . .
C25 C 0.6039(5) 0.7493(4) 0.6443(3) 0.0252(16) Uani 1 1 d . . . . .
C26 C 0.6164(6) 0.8163(4) 0.6178(3) 0.0266(17) Uani 1 1 d . . . . .
C27 C 0.6883(6) 0.9121(5) 0.5952(5) 0.040(2) Uani 1 1 d . . . . .
H27A H 0.7352 0.9252 0.5689 0.048 Uiso 1 1 calc R . . . .
H27B H 0.6922 0.9444 0.6247 0.048 Uiso 1 1 calc R . . . .
C28 C 0.5853(6) 0.9096(4) 0.5702(4) 0.0307(18) Uani 1 1 d . . . . .
C29 C 0.5860(7) 0.8926(5) 0.5111(4) 0.038(2) Uani 1 1 d . . . . .
H29A H 0.6225 0.8513 0.5061 0.058 Uiso 1 1 calc GR . . . .
H29B H 0.6157 0.9296 0.4923 0.058 Uiso 1 1 calc GR . . . .
H29C H 0.5201 0.8863 0.4975 0.058 Uiso 1 1 calc GR . . . .
C30 C 0.5268(7) 0.9744(5) 0.5803(4) 0.040(2) Uani 1 1 d . . . . .
H30A H 0.4623 0.9698 0.5642 0.060 Uiso 1 1 calc GR . . . .
H30B H 0.5589 1.0130 0.5649 0.060 Uiso 1 1 calc GR . . . .
H30C H 0.5223 0.9813 0.6181 0.060 Uiso 1 1 calc GR . . . .
Fe2 Fe 0.08679(9) 0.30994(6) 0.61833(5) 0.0219(3) Uani 1 1 d . . . . .
O5 O 0.1891(4) 0.1250(3) 0.6681(3) 0.0326(13) Uani 1 1 d . . . . .
O6 O 0.1676(4) 0.2956(3) 0.4639(2) 0.0299(13) Uani 1 1 d . . . . .
O7 O 0.1938(4) 0.4631(3) 0.7138(2) 0.0321(13) Uani 1 1 d . . . . .
O8 O -0.2027(4) 0.3533(3) 0.6132(3) 0.0301(13) Uani 1 1 d . . . . .
N7 N 0.1781(5) 0.3734(3) 0.5911(3) 0.0244(14) Uani 1 1 d . . . . .
N8 N 0.1101(5) 0.3709(3) 0.6834(3) 0.0257(14) Uani 1 1 d . . . . .
N9 N -0.0029(5) 0.2423(3) 0.6425(3) 0.0248(14) Uani 1 1 d . . . . .
N10 N 0.1804(5) 0.2368(3) 0.6442(3) 0.0251(14) Uani 1 1 d . . . . .
N11 N -0.0400(5) 0.3582(3) 0.6026(3) 0.0232(13) Uani 1 1 d . . . . .
N12 N 0.0952(5) 0.2757(3) 0.5417(3) 0.0257(14) Uani 1 1 d . . . . .
C31 C -0.0186(7) 0.4856(4) 0.5974(4) 0.0309(18) Uani 1 1 d . . . . .
H31A H -0.0151 0.4868 0.6358 0.046 Uiso 1 1 calc GR . . . .
H31B H -0.0493 0.5266 0.5839 0.046 Uiso 1 1 calc GR . . . .
H31C H 0.0462 0.4823 0.5842 0.046 Uiso 1 1 calc GR . . . .
C32 C -0.0793(6) 0.4169(4) 0.5184(4) 0.0315(18) Uani 1 1 d . . . . .
H32A H -0.0149 0.4053 0.5074 0.047 Uiso 1 1 calc GR . . . .
H32B H -0.0990 0.4597 0.5025 0.047 Uiso 1 1 calc GR . . . .
H32C H -0.1244 0.3817 0.5071 0.047 Uiso 1 1 calc GR . . . .
C33 C -0.0784(6) 0.4233(4) 0.5786(3) 0.0262(17) Uani 1 1 d . . . . .
C34 C -0.1815(6) 0.4255(4) 0.5999(4) 0.0290(18) Uani 1 1 d . . . . .
H34A H -0.1837 0.4543 0.6315 0.035 Uiso 1 1 calc R . . . .
H34B H -0.2280 0.4427 0.5729 0.035 Uiso 1 1 calc R . . . .
C35 C -0.1147(5) 0.3243(4) 0.6175(3) 0.0244(16) Uani 1 1 d . . . . .
C36 C -0.0997(5) 0.2550(4) 0.6383(3) 0.0259(16) Uani 1 1 d . . . . .
C37 C -0.1678(6) 0.2055(4) 0.6508(3) 0.0275(17) Uani 1 1 d . . . . .
H37 H -0.2344 0.2149 0.6490 0.033 Uiso 1 1 calc R . . . .
C38 C -0.1325(6) 0.1404(5) 0.6663(3) 0.0305(18) Uani 1 1 d . . . . .
H38 H -0.1760 0.1055 0.6739 0.037 Uiso 1 1 calc R . . . .
C39 C -0.0328(6) 0.1287(4) 0.6701(3) 0.0287(17) Uani 1 1 d . . . . .
H39 H -0.0087 0.0860 0.6807 0.034 Uiso 1 1 calc R . . . .
C40 C 0.0298(6) 0.1807(4) 0.6583(3) 0.0277(17) Uani 1 1 d . . . . .
C41 C 0.1360(6) 0.1818(4) 0.6575(3) 0.0282(17) Uani 1 1 d . . . . .
C42 C 0.2895(6) 0.1447(5) 0.6564(4) 0.038(2) Uani 1 1 d . . . . .
H42A H 0.3098 0.1225 0.6239 0.045 Uiso 1 1 calc R . . . .
H42B H 0.3342 0.1317 0.6857 0.045 Uiso 1 1 calc R . . . .
C43 C 0.2877(6) 0.2228(5) 0.6494(4) 0.0302(18) Uani 1 1 d . . . . .
C44 C 0.3306(7) 0.2590(5) 0.6982(4) 0.043(2) Uani 1 1 d . . . . .
H44A H 0.3175 0.3072 0.6953 0.064 Uiso 1 1 calc GR . . . .
H44B H 0.4000 0.2516 0.7006 0.064 Uiso 1 1 calc GR . . . .
H44C H 0.3016 0.2412 0.7297 0.064 Uiso 1 1 calc GR . . . .
C45 C 0.3393(7) 0.2450(6) 0.5998(4) 0.041(2) Uani 1 1 d . . . . .
H45A H 0.2979 0.2360 0.5687 0.062 Uiso 1 1 calc GR . . . .
H45B H 0.3992 0.2198 0.5973 0.062 Uiso 1 1 calc GR . . . .
H45C H 0.3534 0.2931 0.6019 0.062 Uiso 1 1 calc GR . . . .
C46 C 0.1117(8) 0.1512(5) 0.5232(4) 0.039(2) Uani 1 1 d . . . . .
H46A H 0.1812 0.1565 0.5213 0.059 Uiso 1 1 calc GR . . . .
H46B H 0.0900 0.1150 0.4997 0.059 Uiso 1 1 calc GR . . . .
H46C H 0.0956 0.1402 0.5593 0.059 Uiso 1 1 calc GR . . . .
C47 C 0.0611(6) 0.2182(4) 0.5062(4) 0.0294(18) Uani 1 1 d . . . . .
C48 C -0.0492(7) 0.2102(5) 0.5064(4) 0.038(2) Uani 1 1 d . . . . .
H48A H -0.0682 0.1972 0.5416 0.057 Uiso 1 1 calc GR . . . .
H48B H -0.0695 0.1755 0.4812 0.057 Uiso 1 1 calc GR . . . .
H48C H -0.0797 0.2529 0.4966 0.057 Uiso 1 1 calc GR . . . .
C49 C 0.0944(7) 0.2423(5) 0.4514(4) 0.038(2) Uani 1 1 d . . . . .
H49A H 0.1230 0.2048 0.4319 0.046 Uiso 1 1 calc R . . . .
H49B H 0.0399 0.2609 0.4301 0.046 Uiso 1 1 calc R . . . .
C50 C 0.1540(6) 0.3116(4) 0.5144(3) 0.0247(16) Uani 1 1 d . . . . .
C51 C 0.2018(5) 0.3704(4) 0.5406(3) 0.0231(15) Uani 1 1 d . . . . .
C52 C 0.2674(6) 0.4158(4) 0.5183(3) 0.0267(17) Uani 1 1 d . . . . .
H52 H 0.2821 0.4136 0.4823 0.032 Uiso 1 1 calc R . . . .
C53 C 0.3101(6) 0.4648(4) 0.5526(4) 0.0293(18) Uani 1 1 d . . . . .
H53 H 0.3555 0.4953 0.5396 0.035 Uiso 1 1 calc R . . . .
C54 C 0.2859(6) 0.4684(4) 0.6052(3) 0.0276(17) Uani 1 1 d . . . . .
H54 H 0.3151 0.5006 0.6281 0.033 Uiso 1 1 calc R . . . .
C55 C 0.2165(6) 0.4227(4) 0.6234(3) 0.0233(15) Uani 1 1 d . . . . .
C56 C 0.1736(6) 0.4176(4) 0.6752(3) 0.0285(17) Uani 1 1 d . . . . .
C57 C 0.1197(7) 0.4502(5) 0.7543(4) 0.037(2) Uani 1 1 d . . . . .
H57A H 0.0703 0.4858 0.7533 0.044 Uiso 1 1 calc R . . . .
H57B H 0.1499 0.4483 0.7900 0.044 Uiso 1 1 calc R . . . .
C58 C 0.0743(7) 0.3800(4) 0.7385(4) 0.0330(19) Uani 1 1 d . . . . .
C59 C -0.0357(7) 0.3828(5) 0.7391(4) 0.039(2) Uani 1 1 d . . . . .
H59A H -0.0591 0.4198 0.7168 0.059 Uiso 1 1 calc GR . . . .
H59B H -0.0555 0.3900 0.7751 0.059 Uiso 1 1 calc GR . . . .
H59C H -0.0624 0.3403 0.7258 0.059 Uiso 1 1 calc GR . . . .
C60 C 0.1142(9) 0.3230(5) 0.7731(4) 0.048(3) Uani 1 1 d . . . . .
H60A H 0.0854 0.2804 0.7616 0.072 Uiso 1 1 calc GR . . . .
H60B H 0.0990 0.3315 0.8097 0.072 Uiso 1 1 calc GR . . . .
H60C H 0.1838 0.3206 0.7701 0.072 Uiso 1 1 calc GR . . . .
F13 F 1.0329(4) 0.9741(3) 0.6506(2) 0.0460(14) Uani 1 1 d D . . . .
F14 F 0.9946(5) 0.9921(5) 0.5626(3) 0.081(3) Uani 1 1 d D . . . .
B4 B 0.9750(6) 0.9568(5) 0.6075(3) 0.067(5) Uani 1 1 d D . . . .
F15A F 1.0128(16) 0.8911(5) 0.5957(5) 0.116(7) Uani 0.63(3) 1 d D U P A 1
F16A F 0.8808(7) 0.9466(15) 0.6185(6) 0.126(8) Uani 0.63(3) 1 d D U P A 1
F15B F 0.9560(19) 0.8900(6) 0.6003(8) 0.095(10) Uani 0.37(3) 1 d D U P A 2
F16B F 0.8850(7) 0.9885(9) 0.6200(5) 0.048(6) Uani 0.37(3) 1 d D U P A 2
F5 F -0.0148(4) 0.0947(3) 0.7953(2) 0.0445(14) Uani 1 1 d . . . . .
F6 F 0.1151(4) 0.1600(3) 0.7733(2) 0.0464(14) Uani 1 1 d . . . . .
F7 F 0.0850(5) 0.1398(3) 0.8602(2) 0.0522(15) Uani 1 1 d . . . . .
F8 F 0.1399(4) 0.0543(3) 0.8080(3) 0.0460(14) Uani 1 1 d . . . . .
B2 B 0.0797(7) 0.1122(5) 0.8088(4) 0.031(2) Uani 1 1 d . . . . .
F9 F 0.5215(4) 0.4201(3) 0.5944(2) 0.0450(14) Uani 1 1 d . . . . .
F10 F 0.4835(4) 0.5319(3) 0.6099(2) 0.0401(13) Uani 1 1 d . . . . .
F11 F 0.6180(4) 0.4851(3) 0.6505(2) 0.0394(12) Uani 1 1 d . . . . .
F12 F 0.6145(4) 0.5055(3) 0.5615(2) 0.0437(13) Uani 1 1 d . . . . .
B3 B 0.5585(7) 0.4857(5) 0.6041(4) 0.029(2) Uani 1 1 d . . . . .
F1 F -0.4067(6) 0.1825(3) 0.6899(4) 0.076(2) Uani 1 1 d . . . . .
F2 F -0.4762(5) 0.1364(3) 0.6139(3) 0.0524(15) Uani 1 1 d . . . . .
F3 F -0.4939(4) 0.0836(3) 0.6930(2) 0.0478(14) Uani 1 1 d . . . . .
F4 F -0.3463(4) 0.0845(4) 0.6560(3) 0.067(2) Uani 1 1 d . . . . .
B1 B -0.4308(8) 0.1218(5) 0.6632(5) 0.038(2) Uani 1 1 d . . . . .

loop_
_atom_site_aniso_label
_atom_site_aniso_U_11
_atom_site_aniso_U_22
_atom_site_aniso_U_33
_atom_site_aniso_U_23
_atom_site_aniso_U_13
_atom_site_aniso_U_12
Fe1 0.0194(6) 0.0194(6) 0.0328(7) 0.0007(5) 0.0013(5) 0.0010(5)
O1 0.025(3) 0.024(3) 0.043(3) 0.007(2) 0.007(2) -0.004(2)
O2 0.023(3) 0.032(3) 0.026(3) -0.004(2) -0.001(2) 0.003(2)
O3 0.016(3) 0.026(3) 0.068(4) 0.012(3) -0.001(3) -0.005(2)
O4 0.032(3) 0.026(3) 0.037(3) -0.007(2) -0.001(2) 0.003(2)
N1 0.023(3) 0.018(3) 0.034(4) 0.003(3) 0.005(3) -0.002(3)
N2 0.023(3) 0.018(3) 0.035(4) 0.001(3) 0.000(3) 0.001(3)
N3 0.019(3) 0.021(3) 0.034(4) 0.001(3) -0.001(3) -0.002(3)
N4 0.032(4) 0.023(3) 0.025(3) -0.001(3) 0.005(3) -0.001(3)
N5 0.019(3) 0.020(3) 0.029(3) 0.001(3) 0.002(3) 0.006(2)
N6 0.021(3) 0.027(4) 0.029(4) -0.005(3) 0.001(3) 0.003(3)
C1 0.040(5) 0.021(4) 0.038(5) 0.001(3) 0.011(4) -0.005(4)
C2 0.027(4) 0.024(4) 0.036(5) -0.004(3) 0.007(3) -0.002(3)
C3 0.027(4) 0.033(5) 0.043(5) -0.005(4) 0.001(4) 0.008(4)
C4 0.033(5) 0.031(4) 0.025(4) -0.002(3) 0.006(3) 0.008(3)
C5 0.011(3) 0.030(4) 0.033(4) 0.001(3) 0.000(3) -0.002(3)
C6 0.022(4) 0.022(4) 0.026(4) 0.002(3) 0.001(3) 0.001(3)
C7 0.026(4) 0.027(4) 0.037(5) 0.005(3) 0.000(3) 0.001(3)
C8 0.026(4) 0.019(4) 0.041(5) 0.005(3) -0.003(3) 0.005(3)
C9 0.022(4) 0.023(4) 0.036(4) 0.003(3) -0.001(3) 0.007(3)
C10 0.023(4) 0.012(3) 0.036(4) 0.000(3) 0.003(3) 0.001(3)
C11 0.026(4) 0.014(4) 0.035(4) 0.000(3) 0.005(3) 0.004(3)
C12 0.050(6) 0.027(5) 0.031(4) -0.004(3) -0.001(4) 0.005(4)
C13 0.030(4) 0.028(4) 0.026(4) 0.002(3) 0.001(3) 0.005(3)
C14 0.036(5) 0.048(6) 0.042(5) -0.008(4) -0.004(4) 0.001(4)
C15 0.073(8) 0.030(5) 0.035(5) -0.002(4) 0.010(5) -0.005(5)
C16 0.027(5) 0.028(5) 0.066(7) -0.004(4) 0.011(4) 0.008(4)
C17 0.019(4) 0.048(6) 0.043(5) 0.004(4) 0.005(4) -0.004(4)
C18 0.027(4) 0.029(4) 0.029(4) 0.002(3) 0.006(3) 0.007(3)
C19 0.029(5) 0.028(5) 0.044(5) 0.007(4) 0.010(4) -0.002(3)
C20 0.024(4) 0.018(4) 0.029(4) 0.001(3) 0.004(3) -0.002(3)
C21 0.018(4) 0.024(4) 0.027(4) -0.001(3) 0.004(3) -0.004(3)
C22 0.028(4) 0.022(4) 0.040(5) -0.001(3) 0.002(3) -0.001(3)
C23 0.027(4) 0.022(4) 0.042(5) -0.001(3) -0.003(3) 0.005(3)
C24 0.022(4) 0.025(4) 0.041(5) 0.006(3) -0.002(3) 0.001(3)
C25 0.014(4) 0.024(4) 0.037(4) -0.001(3) -0.003(3) 0.002(3)
C26 0.019(4) 0.029(4) 0.032(4) 0.001(3) 0.001(3) -0.004(3)
C27 0.023(4) 0.025(5) 0.071(7) 0.007(4) -0.006(4) -0.006(3)
C28 0.024(4) 0.019(4) 0.049(5) 0.008(3) -0.001(4) -0.004(3)
C29 0.041(5) 0.034(5) 0.041(5) 0.007(4) 0.008(4) -0.003(4)
C30 0.037(5) 0.024(5) 0.059(6) 0.002(4) 0.006(4) -0.003(4)
Fe2 0.0170(6) 0.0193(6) 0.0297(7) 0.0006(5) 0.0040(5) -0.0021(4)
O5 0.026(3) 0.023(3) 0.049(4) 0.007(3) 0.005(3) 0.002(2)
O6 0.028(3) 0.031(3) 0.032(3) -0.001(2) 0.007(2) -0.003(2)
O7 0.032(3) 0.031(3) 0.033(3) -0.006(2) 0.002(2) -0.010(3)
O8 0.014(3) 0.026(3) 0.051(4) 0.001(3) 0.005(2) 0.000(2)
N7 0.025(3) 0.021(3) 0.027(3) -0.002(3) 0.001(3) -0.003(3)
N8 0.028(4) 0.015(3) 0.033(4) 0.000(3) 0.003(3) 0.000(3)
N9 0.019(3) 0.024(3) 0.031(4) 0.000(3) 0.003(3) -0.001(3)
N10 0.020(3) 0.023(3) 0.032(4) -0.001(3) 0.003(3) -0.002(3)
N11 0.018(3) 0.023(3) 0.029(3) -0.003(3) 0.000(2) 0.002(2)
N12 0.018(3) 0.026(4) 0.033(4) -0.002(3) 0.003(3) -0.001(3)
C31 0.032(5) 0.022(4) 0.039(5) -0.001(3) 0.005(4) -0.002(3)
C32 0.028(4) 0.025(4) 0.041(5) 0.007(3) 0.000(4) 0.004(3)
C33 0.021(4) 0.016(4) 0.041(5) 0.002(3) 0.006(3) 0.004(3)
C34 0.022(4) 0.022(4) 0.043(5) 0.001(3) 0.005(3) 0.005(3)
C35 0.015(4) 0.025(4) 0.033(4) -0.001(3) 0.003(3) 0.001(3)
C36 0.015(4) 0.025(4) 0.038(4) -0.004(3) 0.002(3) -0.004(3)
C37 0.020(4) 0.027(4) 0.036(4) -0.001(3) 0.004(3) -0.003(3)
C38 0.024(4) 0.034(5) 0.035(5) 0.001(3) 0.007(3) -0.008(3)
C39 0.031(4) 0.024(4) 0.031(4) 0.004(3) 0.002(3) -0.002(3)
C40 0.022(4) 0.025(4) 0.037(5) 0.002(3) 0.006(3) -0.002(3)
C41 0.021(4) 0.027(4) 0.037(5) 0.001(3) 0.003(3) 0.003(3)
C42 0.019(4) 0.032(5) 0.063(6) 0.004(4) 0.003(4) -0.001(3)
C43 0.015(4) 0.034(5) 0.041(5) 0.004(4) 0.001(3) -0.001(3)
C44 0.028(5) 0.041(6) 0.058(6) 0.000(4) -0.011(4) -0.003(4)
C45 0.023(4) 0.051(6) 0.051(6) 0.013(5) 0.008(4) 0.000(4)
C46 0.049(6) 0.031(5) 0.038(5) -0.002(4) 0.000(4) 0.004(4)
C47 0.020(4) 0.029(4) 0.040(5) -0.005(3) 0.007(3) -0.002(3)
C48 0.030(5) 0.039(5) 0.045(5) -0.009(4) 0.004(4) -0.011(4)
C49 0.041(5) 0.028(5) 0.045(5) -0.001(4) 0.002(4) -0.010(4)
C50 0.018(4) 0.035(5) 0.022(4) 0.001(3) 0.002(3) -0.003(3)
C51 0.014(3) 0.020(4) 0.035(4) 0.001(3) 0.001(3) -0.001(3)
C52 0.021(4) 0.026(4) 0.033(4) 0.004(3) 0.004(3) 0.001(3)
C53 0.027(4) 0.020(4) 0.041(5) 0.005(3) 0.004(3) -0.005(3)
C54 0.024(4) 0.025(4) 0.033(4) 0.002(3) 0.000(3) -0.002(3)
C55 0.024(4) 0.018(4) 0.027(4) 0.002(3) -0.002(3) -0.004(3)
C56 0.030(4) 0.026(4) 0.029(4) -0.001(3) -0.003(3) 0.005(3)
C57 0.039(5) 0.042(5) 0.030(5) -0.004(4) 0.009(4) -0.008(4)
C58 0.042(5) 0.022(4) 0.034(5) 0.001(3) 0.002(4) -0.005(4)
C59 0.041(5) 0.041(5) 0.036(5) -0.006(4) 0.010(4) -0.003(4)
C60 0.068(7) 0.037(5) 0.039(5) 0.013(4) 0.021(5) 0.001(5)
F13 0.056(4) 0.040(3) 0.041(3) -0.003(2) -0.008(3) 0.002(3)
F14 0.043(4) 0.151(8) 0.048(4) 0.039(5) 0.007(3) 0.012(4)
B4 0.065(9) 0.103(13) 0.034(7) -0.019(7) 0.009(6) -0.041(9)
F15A 0.175(16) 0.089(10) 0.086(10) -0.038(8) 0.036(10) -0.084(10)
F16A 0.059(9) 0.22(2) 0.096(11) 0.007(12) 0.008(7) -0.077(11)
F15B 0.098(17) 0.069(13) 0.117(17) -0.020(11) -0.005(13) -0.061(12)
F16B 0.034(9) 0.064(12) 0.045(9) -0.014(7) 0.012(6) -0.040(7)
F5 0.025(3) 0.048(3) 0.060(4) -0.001(3) -0.002(2) -0.003(2)
F6 0.049(3) 0.037(3) 0.053(4) 0.011(3) 0.004(3) -0.003(3)
F7 0.061(4) 0.052(4) 0.044(3) -0.006(3) 0.003(3) -0.006(3)
F8 0.036(3) 0.032(3) 0.071(4) 0.010(3) 0.012(3) 0.004(2)
B2 0.023(5) 0.033(5) 0.035(5) -0.003(4) -0.001(4) 0.001(4)
F9 0.047(3) 0.027(3) 0.061(4) -0.006(2) 0.005(3) -0.008(2)
F10 0.024(3) 0.037(3) 0.059(4) -0.011(2) -0.003(2) 0.002(2)
F11 0.041(3) 0.037(3) 0.040(3) 0.002(2) -0.006(2) 0.004(2)
F12 0.048(3) 0.046(3) 0.038(3) 0.006(2) 0.015(2) -0.003(3)
B3 0.029(5) 0.026(5) 0.033(5) -0.003(4) 0.007(4) 0.007(4)
F1 0.089(6) 0.033(4) 0.107(6) -0.015(4) -0.001(5) -0.021(4)
F2 0.067(4) 0.035(3) 0.054(4) 0.010(3) -0.001(3) 0.002(3)
F3 0.042(3) 0.048(4) 0.053(4) 0.005(3) 0.006(3) -0.009(3)
F4 0.021(3) 0.062(4) 0.119(6) -0.008(4) 0.000(3) 0.003(3)
B1 0.026(5) 0.025(5) 0.063(7) -0.005(5) 0.003(5) -0.006(4)

loop_
_atom_type_symbol
_atom_type_description
_atom_type_scat_dispersion_real
_atom_type_scat_dispersion_imag
_atom_type_scat_source
C C 0.0181 0.0091 'International Tables Vol C Tables 4.2.6.8 and 6.1.1.4'
H H 0.0000 0.0000 'International Tables Vol C Tables 4.2.6.8 and 6.1.1.4'
B B 0.0090 0.0039 'International Tables Vol C Tables 4.2.6.8 and 6.1.1.4'
F F 0.0727 0.0534 'International Tables Vol C Tables 4.2.6.8 and 6.1.1.4'
Fe Fe -1.1336 3.1974 'International Tables Vol C Tables 4.2.6.8 and 6.1.1.4'
N N 0.0311 0.0180 'International Tables Vol C Tables 4.2.6.8 and 6.1.1.4'
O O 0.0492 0.0322 'International Tables Vol C Tables 4.2.6.8 and 6.1.1.4'

loop_
_geom_angle_atom_site_label_1
_geom_angle_atom_site_label_2
_geom_angle_atom_site_label_3
_geom_angle
N1 Fe1 N3 149.1(3)
N1 Fe1 N6 97.0(3)
N2 Fe1 N1 74.8(3)
N2 Fe1 N3 74.3(3)
N2 Fe1 N4 111.6(3)
N2 Fe1 N5 170.2(3)
N2 Fe1 N6 99.3(3)
N4 Fe1 N1 95.8(3)
N4 Fe1 N3 94.9(3)
N4 Fe1 N6 148.8(3)
N5 Fe1 N1 112.3(3)
N5 Fe1 N3 98.5(3)
N5 Fe1 N4 75.3(3)
N5 Fe1 N6 73.5(3)
N6 Fe1 N3 88.5(3)
C20 O1 C19 104.8(6)
C5 O2 C4 103.9(6)
C26 O3 C27 103.5(6)
C11 O4 C12 105.5(6)
C18 N1 Fe1 141.0(5)
C20 N1 Fe1 111.3(5)
C20 N1 C18 107.5(6)
C21 N2 Fe1 120.3(5)
C21 N2 C25 119.2(7)
C25 N2 Fe1 120.3(5)
C26 N3 Fe1 112.4(6)
C26 N3 C28 106.1(7)
C28 N3 Fe1 141.5(5)
C11 N4 Fe1 112.6(5)
C11 N4 C13 108.0(7)
C13 N4 Fe1 139.2(5)
C6 N5 Fe1 121.1(5)
C6 N5 C10 120.7(7)
C10 N5 Fe1 117.9(5)
C2 N6 Fe1 140.5(5)
C5 N6 Fe1 113.9(6)
C5 N6 C2 105.5(7)
H1A C1 H1B 109.5
H1A C1 H1C 109.5
H1B C1 H1C 109.5
C2 C1 H1A 109.5
C2 C1 H1B 109.5
C2 C1 H1C 109.5
N6 C2 C1 108.8(7)
N6 C2 C3 110.9(7)
N6 C2 C4 102.0(7)
C3 C2 C1 110.8(8)
C3 C2 C4 113.0(7)
C4 C2 C1 111.0(7)
C2 C3 H3A 109.5
C2 C3 H3B 109.5
C2 C3 H3C 109.5
H3A C3 H3B 109.5
H3A C3 H3C 109.5
H3B C3 H3C 109.5
O2 C4 C2 104.4(6)
O2 C4 H4A 110.9
O2 C4 H4B 110.9
C2 C4 H4A 110.9
C2 C4 H4B 110.9
H4A C4 H4B 108.9
O2 C5 C6 119.5(7)
N6 C5 O2 120.6(7)
N6 C5 C6 119.7(7)
N5 C6 C5 111.4(7)
N5 C6 C7 122.5(7)
C7 C6 C5 126.1(7)
C6 C7 H7 121.3
C6 C7 C8 117.4(8)
C8 C7 H7 121.3
C7 C8 H8 119.7
C9 C8 C7 120.6(8)
C9 C8 H8 119.7
C8 C9 H9 120.8
C8 C9 C10 118.5(8)
C10 C9 H9 120.8
N5 C10 C9 120.2(7)
N5 C10 C11 112.5(7)
C9 C10 C11 127.3(7)
O4 C11 C10 119.1(7)
N4 C11 O4 118.9(7)
N4 C11 C10 121.7(7)
O4 C12 H12A 110.6
O4 C12 H12B 110.6
O4 C12 C13 105.6(7)
H12A C12 H12B 108.7
C13 C12 H12A 110.6
C13 C12 H12B 110.6
N4 C13 C12 101.8(6)
N4 C13 C14 109.8(7)
N4 C13 C15 110.6(7)
C14 C13 C12 112.2(8)
C15 C13 C12 110.7(8)
C15 C13 C14 111.4(8)
C13 C14 H14A 109.5
C13 C14 H14B 109.5
C13 C14 H14C 109.5
H14A C14 H14B 109.5
H14A C14 H14C 109.5
H14B C14 H14C 109.5
C13 C15 H15A 109.5
C13 C15 H15B 109.5
C13 C15 H15C 109.5
H15A C15 H15B 109.5
H15A C15 H15C 109.5
H15B C15 H15C 109.5
H16A C16 H16B 109.5
H16A C16 H16C 109.5
H16B C16 H16C 109.5
C18 C16 H16A 109.5
C18 C16 H16B 109.5
C18 C16 H16C 109.5
H17A C17 H17B 109.5
H17A C17 H17C 109.5
H17B C17 H17C 109.5
C18 C17 H17A 109.5
C18 C17 H17B 109.5
C18 C17 H17C 109.5
N1 C18 C16 111.3(7)
N1 C18 C17 109.4(7)
N1 C18 C19 101.0(6)
C16 C18 C17 111.4(8)
C16 C18 C19 112.5(8)
C17 C18 C19 110.7(8)
O1 C19 C18 104.7(6)
O1 C19 H19A 110.8
O1 C19 H19B 110.8
C18 C19 H19A 110.8
C18 C19 H19B 110.8
H19A C19 H19B 108.9
O1 C20 C21 119.0(7)
N1 C20 O1 118.0(7)
N1 C20 C21 123.0(7)
N2 C21 C20 110.3(7)
N2 C21 C22 123.1(7)
C22 C21 C20 126.6(7)
C21 C22 H22 121.0
C21 C22 C23 117.9(8)
C23 C22 H22 121.0
C22 C23 H23 120.1
C22 C23 C24 119.9(8)
C24 C23 H23 120.1
C23 C24 H24 121.0
C25 C24 C23 117.9(8)
C25 C24 H24 121.0
N2 C25 C24 122.0(8)
N2 C25 C26 111.1(7)
C24 C25 C26 126.8(7)
O3 C26 C25 119.1(7)
N3 C26 O3 119.3(8)
N3 C26 C25 121.6(7)
O3 C27 H27A 111.0
O3 C27 H27B 111.0
O3 C27 C28 103.8(7)
H27A C27 H27B 109.0
C28 C27 H27A 111.0
C28 C27 H27B 111.0
N3 C28 C27 101.2(7)
N3 C28 C29 108.2(7)
N3 C28 C30 111.0(7)
C27 C28 C30 112.9(8)
C29 C28 C27 111.6(8)
C29 C28 C30 111.4(8)
C28 C29 H29A 109.5
C28 C29 H29B 109.5
C28 C29 H29C 109.5
H29A C29 H29B 109.5
H29A C29 H29C 109.5
H29B C29 H29C 109.5
C28 C30 H30A 109.5
C28 C30 H30B 109.5
C28 C30 H30C 109.5
H30A C30 H30B 109.5
H30A C30 H30C 109.5
H30B C30 H30C 109.5
N7 Fe2 N8 79.6(3)
N7 Fe2 N9 176.6(3)
N7 Fe2 N10 99.1(3)
N7 Fe2 N11 101.5(3)
N7 Fe2 N12 79.4(3)
N8 Fe2 N12 158.9(3)
N9 Fe2 N8 103.6(3)
N9 Fe2 N10 79.5(3)
N9 Fe2 N11 79.9(3)
N9 Fe2 N12 97.5(3)
N10 Fe2 N8 94.6(3)
N10 Fe2 N12 90.6(3)
N11 Fe2 N8 89.5(3)
N11 Fe2 N10 159.4(3)
N11 Fe2 N12 92.8(3)
C41 O5 C42 104.3(6)
C50 O6 C49 104.6(6)
C56 O7 C57 104.6(7)
C35 O8 C34 103.8(6)
C51 N7 Fe2 120.2(5)
C51 N7 C55 120.0(7)
C55 N7 Fe2 119.8(5)
C56 N8 Fe2 112.1(6)
C56 N8 C58 108.2(7)
C58 N8 Fe2 139.7(5)
C36 N9 Fe2 119.2(6)
C40 N9 Fe2 120.1(5)
C40 N9 C36 120.4(7)
C41 N10 Fe2 112.0(5)
C41 N10 C43 107.4(7)
C43 N10 Fe2 140.4(5)
C33 N11 Fe2 140.3(5)
C35 N11 Fe2 113.2(5)
C35 N11 C33 106.4(6)
C47 N12 Fe2 141.0(5)
C50 N12 Fe2 112.4(6)
C50 N12 C47 106.4(7)
H31A C31 H31B 109.5
H31A C31 H31C 109.5
H31B C31 H31C 109.5
C33 C31 H31A 109.5
C33 C31 H31B 109.5
C33 C31 H31C 109.5
H32A C32 H32B 109.5
H32A C32 H32C 109.5
H32B C32 H32C 109.5
C33 C32 H32A 109.5
C33 C32 H32B 109.5
C33 C32 H32C 109.5
N11 C33 C31 112.1(7)
N11 C33 C32 108.6(6)
N11 C33 C34 101.5(6)
C32 C33 C31 110.8(7)
C32 C33 C34 112.2(7)
C34 C33 C31 111.2(7)
O8 C34 C33 104.1(6)
O8 C34 H34A 110.9
O8 C34 H34B 110.9
C33 C34 H34A 110.9
C33 C34 H34B 110.9
H34A C34 H34B 108.9
O8 C35 C36 122.5(7)
N11 C35 O8 119.0(7)
N11 C35 C36 118.5(7)
N9 C36 C35 108.8(7)
N9 C36 C37 121.4(8)
C37 C36 C35 129.7(7)
C36 C37 H37 121.2
C36 C37 C38 117.6(8)
C38 C37 H37 121.2
C37 C38 H38 120.1
C39 C38 C37 119.8(8)
C39 C38 H38 120.1
C38 C39 H39 120.5
C40 C39 C38 119.1(8)
C40 C39 H39 120.5
N9 C40 C39 121.7(8)
N9 C40 C41 107.9(7)
C39 C40 C41 130.4(8)
O5 C41 C40 121.1(7)
N10 C41 O5 118.8(7)
N10 C41 C40 120.0(8)
O5 C42 H42A 110.6
O5 C42 H42B 110.6
O5 C42 C43 105.8(7)
H42A C42 H42B 108.7
C43 C42 H42A 110.6
C43 C42 H42B 110.6
N10 C43 C42 101.7(6)
N10 C43 C44 109.6(7)
N10 C43 C45 111.3(7)
C44 C43 C42 111.7(8)
C44 C43 C45 110.4(8)
C45 C43 C42 111.8(8)
C43 C44 H44A 109.5
C43 C44 H44B 109.5
C43 C44 H44C 109.5
H44A C44 H44B 109.5
H44A C44 H44C 109.5
H44B C44 H44C 109.5
C43 C45 H45A 109.5
C43 C45 H45B 109.5
C43 C45 H45C 109.5
H45A C45 H45B 109.5
H45A C45 H45C 109.5
H45B C45 H45C 109.5
H46A C46 H46B 109.5
H46A C46 H46C 109.5
H46B C46 H46C 109.5
C47 C46 H46A 109.5
C47 C46 H46B 109.5
C47 C46 H46C 109.5
N12 C47 C46 110.4(7)
N12 C47 C48 111.3(7)
N12 C47 C49 101.7(7)
C46 C47 C49 111.2(7)
C48 C47 C46 110.6(8)
C48 C47 C49 111.3(8)
C47 C48 H48A 109.5
C47 C48 H48B 109.5
C47 C48 H48C 109.5
H48A C48 H48B 109.5
H48A C48 H48C 109.5
H48B C48 H48C 109.5
O6 C49 C47 104.4(7)
O6 C49 H49A 110.9
O6 C49 H49B 110.9
C47 C49 H49A 110.9
C47 C49 H49B 110.9
H49A C49 H49B 108.9
O6 C50 C51 122.5(7)
N12 C50 O6 119.6(7)
N12 C50 C51 117.9(7)
N7 C51 C50 110.0(7)
N7 C51 C52 122.8(7)
C52 C51 C50 127.1(7)
C51 C52 H52 121.6
C51 C52 C53 116.8(8)
C53 C52 H52 121.6
C52 C53 H53 119.5
C54 C53 C52 120.9(8)
C54 C53 H53 119.5
C53 C54 H54 120.9
C53 C54 C55 118.2(8)
C55 C54 H54 120.9
N7 C55 C54 121.2(7)
N7 C55 C56 108.9(7)
C54 C55 C56 129.9(8)
O7 C56 C55 121.5(8)
N8 C56 O7 118.9(8)
N8 C56 C55 119.5(7)
O7 C57 H57A 110.8
O7 C57 H57B 110.8
O7 C57 C58 104.8(7)
H57A C57 H57B 108.9
C58 C57 H57A 110.8
C58 C57 H57B 110.8
N8 C58 C57 101.4(7)
N8 C58 C59 112.2(7)
N8 C58 C60 108.6(8)
C59 C58 C57 110.9(8)
C60 C58 C57 112.1(8)
C60 C58 C59 111.3(8)
C58 C59 H59A 109.5
C58 C59 H59B 109.5
C58 C59 H59C 109.5
H59A C59 H59B 109.5
H59A C59 H59C 109.5
H59B C59 H59C 109.5
C58 C60 H60A 109.5
C58 C60 H60B 109.5
C58 C60 H60C 109.5
H60A C60 H60B 109.5
H60A C60 H60C 109.5
H60B C60 H60C 109.5
F13 B4 F15A 100.6(7)
F13 B4 F16B 101.7(7)
F14 B4 F13 113.9(6)
F14 B4 F15A 101.7(7)
F14 B4 F16B 99.3(7)
F16A B4 F13 114.2(8)
F16A B4 F14 117.9(8)
F16A B4 F15A 105.6(9)
F15B B4 F13 116.9(9)
F15B B4 F14 115.4(9)
F15B B4 F16B 106.6(9)
F5 B2 F6 111.2(8)
F5 B2 F7 109.8(8)
F5 B2 F8 110.3(8)
F6 B2 F7 108.8(8)
F6 B2 F8 108.4(8)
F7 B2 F8 108.3(8)
F10 B3 F9 110.6(8)
F10 B3 F11 109.4(7)
F10 B3 F12 109.5(8)
F11 B3 F9 109.6(8)
F12 B3 F9 109.2(7)
F12 B3 F11 108.5(8)
F2 B1 F1 109.9(9)
F3 B1 F1 110.0(9)
F3 B1 F2 108.8(8)
F3 B1 F4 109.1(9)
F4 B1 F1 108.9(8)
F4 B1 F2 110.0(9)

loop_
_geom_bond_atom_site_label_1
_geom_bond_atom_site_label_2
_geom_bond_distance
Fe1 N1 2.219(7)
Fe1 N2 2.111(7)
Fe1 N3 2.253(7)
Fe1 N4 2.200(7)
Fe1 N5 2.126(6)
Fe1 N6 2.234(7)
O1 C19 1.448(10)
O1 C20 1.348(9)
O2 C4 1.479(10)
O2 C5 1.315(10)
O3 C26 1.329(10)
O3 C27 1.466(11)
O4 C11 1.332(9)
O4 C12 1.454(11)
N1 C18 1.495(11)
N1 C20 1.281(10)
N2 C21 1.324(10)
N2 C25 1.343(10)
N3 C26 1.267(11)
N3 C28 1.488(10)
N4 C11 1.284(10)
N4 C13 1.482(10)
N5 C6 1.320(10)
N5 C10 1.341(10)
N6 C2 1.499(10)
N6 C5 1.288(10)
C1 H1A 0.9600
C1 H1B 0.9600
C1 H1C 0.9600
C1 C2 1.536(12)
C2 C3 1.513(12)
C2 C4 1.532(12)
C3 H3A 0.9600
C3 H3B 0.9600
C3 H3C 0.9600
C4 H4A 0.9700
C4 H4B 0.9700
C5 C6 1.485(11)
C6 C7 1.386(11)
C7 H7 0.9300
C7 C8 1.388(12)
C8 H8 0.9300
C8 C9 1.371(12)
C9 H9 0.9300
C9 C10 1.407(11)
C10 C11 1.449(12)
C12 H12A 0.9700
C12 H12B 0.9700
C12 C13 1.556(12)
C13 C14 1.534(13)
C13 C15 1.508(13)
C14 H14A 0.9600
C14 H14B 0.9600
C14 H14C 0.9600
C15 H15A 0.9600
C15 H15B 0.9600
C15 H15C 0.9600
C16 H16A 0.9600
C16 H16B 0.9600
C16 H16C 0.9600
C16 C18 1.507(12)
C17 H17A 0.9600
C17 H17B 0.9600
C17 H17C 0.9600
C17 C18 1.518(13)
C18 C19 1.549(12)
C19 H19A 0.9700
C19 H19B 0.9700
C20 C21 1.468(11)
C21 C22 1.375(12)
C22 H22 0.9300
C22 C23 1.385(12)
C23 H23 0.9300
C23 C24 1.392(12)
C24 H24 0.9300
C24 C25 1.384(11)
C25 C26 1.479(12)
C27 H27A 0.9700
C27 H27B 0.9700
C27 C28 1.520(12)
C28 C29 1.513(13)
C28 C30 1.525(12)
C29 H29A 0.9600
C29 H29B 0.9600
C29 H29C 0.9600
C30 H30A 0.9600
C30 H30B 0.9600
C30 H30C 0.9600
Fe2 N7 1.903(7)
Fe2 N8 2.031(7)
Fe2 N9 1.916(7)
Fe2 N10 2.010(7)
Fe2 N11 2.001(6)
Fe2 N12 2.035(7)
O5 C41 1.347(10)
O5 C42 1.467(10)
O6 C49 1.470(10)
O6 C50 1.319(10)
O7 C56 1.331(10)
O7 C57 1.482(11)
O8 C34 1.479(10)
O8 C35 1.333(9)
N7 C51 1.318(10)
N7 C55 1.349(10)
N8 C56 1.281(11)
N8 C58 1.490(11)
N9 C36 1.350(10)
N9 C40 1.336(11)
N10 C41 1.282(11)
N10 C43 1.495(10)
N11 C33 1.492(10)
N11 C35 1.286(10)
N12 C47 1.495(11)
N12 C50 1.284(10)
C31 H31A 0.9600
C31 H31B 0.9600
C31 H31C 0.9600
C31 C33 1.529(11)
C32 H32A 0.9600
C32 H32B 0.9600
C32 H32C 0.9600
C32 C33 1.509(12)
C33 C34 1.529(11)
C34 H34A 0.9700
C34 H34B 0.9700
C35 C36 1.460(12)
C36 C37 1.386(11)
C37 H37 0.9300
C37 C38 1.408(12)
C38 H38 0.9300
C38 C39 1.383(12)
C39 H39 0.9300
C39 C40 1.370(11)
C40 C41 1.455(11)
C42 H42A 0.9700
C42 H42B 0.9700
C42 C43 1.533(13)
C43 C44 1.508(13)
C43 C45 1.514(12)
C44 H44A 0.9600
C44 H44B 0.9600
C44 H44C 0.9600
C45 H45A 0.9600
C45 H45B 0.9600
C45 H45C 0.9600
C46 H46A 0.9600
C46 H46B 0.9600
C46 H46C 0.9600
C46 C47 1.531(13)
C47 C48 1.519(12)
C47 C49 1.536(13)
C48 H48A 0.9600
C48 H48B 0.9600
C48 H48C 0.9600
C49 H49A 0.9700
C49 H49B 0.9700
C50 C51 1.463(11)
C51 C52 1.392(11)
C52 H52 0.9300
C52 C53 1.399(12)
C53 H53 0.9300
C53 C54 1.368(12)
C54 H54 0.9300
C54 C55 1.393(11)
C55 C56 1.447(12)
C57 H57A 0.9700
C57 H57B 0.9700
C57 C58 1.549(12)
C58 C59 1.507(13)
C58 C60 1.498(13)
C59 H59A 0.9600
C59 H59B 0.9600
C59 H59C 0.9600
C60 H60A 0.9600
C60 H60B 0.9600
C60 H60C 0.9600
F13 B4 1.356(7)
F14 B4 1.352(7)
B4 F15A 1.418(8)
B4 F16A 1.344(7)
B4 F15B 1.342(8)
B4 F16B 1.423(8)
F5 B2 1.369(11)
F6 B2 1.386(12)
F7 B2 1.393(12)
F8 B2 1.399(11)
F9 B3 1.394(11)
F10 B3 1.379(11)
F11 B3 1.392(11)
F12 B3 1.391(11)
F1 B1 1.392(12)
F2 B1 1.388(14)
F3 B1 1.381(12)
F4 B1 1.385(12)

loop_
_twin_individual_id
_twin_individual_mass_fraction_refined
1 0.540(5)
2 0.460(5)
